data_4089294
loop_
_publ_author_name
'Lifschitz, Alejo M.'
'Hirscher, Nathanael A.'
'Lee, Heui Beom'
'Buss, Joshua A.'
'Agapie, Theodor'

_publ_section_title
;
 Ethylene Tetramerization Catalysis: Effects of Aluminum-Induced
 Isomerization of PNP to PPN Ligands
;
_journal_issue 8
_journal_name_full Organometallics
_journal_page_first 1640
_journal_paper_doi 10.1021/acs.organomet.7b00189
_journal_volume 36
_journal_year 2017
_chemical_formula_moiety 'C30 H36 Al2 Cl3 N P2'
_chemical_formula_sum 'C30 H36 Al2 Cl3 N P2'
_chemical_formula_weight 632.85
_space_group_crystal_system triclinic
_space_group_IT_number 2
_space_group_name_Hall '-P 1'
_space_group_name_H-M_alt 'P -1'
_atom_sites_solution_hydrogens geom
_atom_sites_solution_primary direct
_audit_creation_date 2016-04-28
_audit_creation_method
;
Olex2 1.2
(compiled 2016.02.19 svn.r3266 for OlexSys, GUI svn.r5155)
;
_cell_angle_alpha 64.1950(10)
_cell_angle_beta 80.7120(10)
_cell_angle_gamma 80.8120(10)
_cell_formula_units_Z 2
_cell_length_a 10.5133(4)
_cell_length_b 12.7230(5)
_cell_length_c 13.7659(6)
_cell_measurement_reflns_used 9511
_cell_measurement_temperature 100(2)
_cell_measurement_theta_max 30.53
_cell_measurement_theta_min 2.44
_cell_volume 1627.68(11)
_computing_cell_refinement 'SAINT v8.34A (Bruker, 2013)'
_computing_data_collection 'APEX3 (Bruker, 2016)'
_computing_data_reduction 'SAINT v8.34A (Bruker, 2013)'
_computing_molecular_graphics 'Olex2 (Dolomanov et al., 2009)'
_computing_publication_material 'Olex2 (Dolomanov et al., 2009)'
_computing_structure_refinement 'ShelXL (Sheldrick, 2015)'
_computing_structure_solution 'XT (Sheldrick, 2015)'
_diffrn_ambient_temperature 100.01
_diffrn_detector_area_resol_mean 10.24
_diffrn_measured_fraction_theta_full 0.999
_diffrn_measured_fraction_theta_max 0.998
_diffrn_measurement_device_type 'Bruker D8 VENTURE Kappa Duo PHOTON 100 CMOS'
_diffrn_measurement_method '\f and \w scans'
_diffrn_radiation_type MoK\a
_diffrn_radiation_wavelength 0.71073
_diffrn_reflns_av_R_equivalents 0.0345
_diffrn_reflns_av_unetI/netI 0.0222
_diffrn_reflns_Laue_measured_fraction_full 0.999
_diffrn_reflns_Laue_measured_fraction_max 0.998
_diffrn_reflns_limit_h_max 15
_diffrn_reflns_limit_h_min -15
_diffrn_reflns_limit_k_max 18
_diffrn_reflns_limit_k_min -18
_diffrn_reflns_limit_l_max 19
_diffrn_reflns_limit_l_min -19
_diffrn_reflns_number 73966
_diffrn_reflns_point_group_measured_fraction_full 0.999
_diffrn_reflns_point_group_measured_fraction_max 0.998
_diffrn_reflns_theta_full 26.000
_diffrn_reflns_theta_max 30.538
_diffrn_reflns_theta_min 2.439
_diffrn_source 'I\mS HB micro-focus sealed tube'
_diffrn_standards_number 0
_exptl_absorpt_coefficient_mu 0.455
_exptl_absorpt_correction_T_max 0.7461
_exptl_absorpt_correction_T_min 0.7039
_exptl_absorpt_correction_type multi-scan
_exptl_absorpt_process_details
;
SADABS-2014/5 (Bruker,2014/5) was used for absorption correction.
wR2(int) was 0.0981 before and 0.0461 after correction.
The Ratio of minimum to maximum transmission is 0.9434.
The \l/2 correction factor is Not present.
;
_exptl_crystal_colour colorless
_exptl_crystal_density_diffrn 1.291
_exptl_crystal_density_meas ?
_exptl_crystal_description block
_exptl_crystal_F_000 660
_refine_diff_density_max 0.523
_refine_diff_density_min -1.480
_refine_diff_density_rms 0.099
_refine_ls_extinction_method none
_refine_ls_goodness_of_fit_ref 1.069
_refine_ls_hydrogen_treatment constr
_refine_ls_matrix_type full
_refine_ls_number_parameters 348
_refine_ls_number_reflns 9931
_refine_ls_number_restraints 0
_refine_ls_restrained_S_all 1.069
_refine_ls_R_factor_all 0.0485
_refine_ls_R_factor_gt 0.0394
_refine_ls_shift/su_max 0.001
_refine_ls_shift/su_mean 0.000
_refine_ls_structure_factor_coef Fsqd
_refine_ls_weighting_details 'w=1/[\s^2^(Fo^2^)+(0.0524P)^2^+1.7176P] where P=(Fo^2^+2Fc^2^)/3'
_refine_ls_weighting_scheme calc
_refine_ls_wR_factor_gt 0.1096
_refine_ls_wR_factor_ref 0.1145
_reflns_Friedel_coverage 0.000
_reflns_number_gt 8554
_reflns_number_total 9931
_reflns_threshold_expression 'I > 2\s(I)'
_cod_data_source_file om7b00189_si_003.cif
_cod_data_source_block 8
_cod_depositor_comments
;
The following automatic conversions were performed:

data item '_exptl_crystal_density_meas' value 'not measured' was
changed to '?' -- the value is perceived as not measured.

Automatic conversion script
Id: cif_fix_values 6909 2019-04-08 15:41:33Z antanas 
;
_cod_database_code 4089294
_shelxl_version_number 2014-3
_shelx_space_group_comment
;
The symmetry employed for this shelxl refinement is uniquely defined
by the following loop, which should always be used as a source of
symmetry information in preference to the above space-group names.
They are only intended as comments.
;
_olex2_refinement_description
;
1. Fixed Uiso
 At 1.2 times of:
  All C(H) groups
 At 1.5 times of:
  All C(H,H,H) groups
2.a Ternary CH refined with riding coordinates:
 C00U(H00U)
2.b Aromatic/amide H refined with riding coordinates:
 C009(H009), C00B(H00B), C00E(H00E), C00F(H00F), C00G(H00G), C00I(H00I),
 C00J(H00J), C00L(H00L), C00M(H00M), C00N(H00N), C00O(H00O), C00P(H00P),
 C00Q(H00Q), C00R(H00R), C00S(H00S), C00T(H00T), C00V(H00V), C00W(H00W),
 C00X(H00X), C00Y(H00Y)
2.c Idealised Me refined as rotating group:
 C00H(H00A,H00C,H00D), C00Z(H00H,H00K,H00Z), C010(H01A,H01B,H01C), C011(H01D,
 H01E,H01F), C012(H01G,H01H,H01I)
;
_olex2_submission_special_instructions 'No special instructions were received'

loop_
_space_group_symop_operation_xyz
'x, y, z'
'-x, -y, -z'

loop_
_atom_site_label
_atom_site_type_symbol
_atom_site_fract_x
_atom_site_fract_y
_atom_site_fract_z
_atom_site_U_iso_or_equiv
_atom_site_adp_type
_atom_site_occupancy
_atom_site_site_symmetry_order
_atom_site_calc_flag
_atom_site_refinement_flags_posn
Cl01 Cl 0.36913(4) 0.36795(3) 0.75983(3) 0.01724(8) Uani 1 1 d .
P002 P 0.33796(4) 0.65272(3) 0.68927(3) 0.01072(8) Uani 1 1 d .
P03 P 0.16764(4) 0.71654(3) 0.83459(3) 0.01122(8) Uani 1 1 d .
Cl04 Cl 0.15583(4) 0.19034(5) 0.73970(4) 0.02661(10) Uani 1 1 d .
Al05 Al 0.31373(5) 0.18305(5) 0.82658(4) 0.01676(11) Uani 1 1 d .
Al06 Al 0.23260(5) 0.49615(5) 0.84585(4) 0.01747(11) Uani 1 1 d .
Cl07 Cl 0.47995(7) 0.10077(7) 0.76957(8) 0.0611(2) Uani 1 1 d .
N008 N 0.28236(13) 0.76478(11) 0.72488(11) 0.0123(2) Uani 1 1 d .
C009 C 0.58157(15) 0.56542(15) 0.75389(13) 0.0153(3) Uani 1 1 d .
H009 H 0.5359 0.5270 0.8233 0.018 Uiso 1 1 calc R
C00A C 0.27567(15) 0.67435(14) 0.56579(12) 0.0132(3) Uani 1 1 d .
C00B C -0.00309(16) 0.92632(14) 0.78138(14) 0.0170(3) Uani 1 1 d .
H00B H 0.0613 0.9597 0.7970 0.020 Uiso 1 1 calc R
C00C C 0.51299(14) 0.63880(14) 0.66506(13) 0.0130(3) Uani 1 1 d .
C00D C 0.01806(15) 0.80997(14) 0.79404(12) 0.0130(3) Uani 1 1 d .
C00E C -0.07839(15) 0.76220(15) 0.77154(14) 0.0174(3) Uani 1 1 d .
H00E H -0.0653 0.6830 0.7806 0.021 Uiso 1 1 calc R
C00F C 0.14848(16) 0.72520(15) 0.54844(13) 0.0161(3) Uani 1 1 d .
H00F H 0.1018 0.7601 0.5939 0.019 Uiso 1 1 calc R
C00G C 0.71648(16) 0.54847(16) 0.74093(15) 0.0190(3) Uani 1 1 d .
H00G H 0.7627 0.4988 0.8014 0.023 Uiso 1 1 calc R
C00H C 0.30834(17) 0.43575(15) 0.98403(13) 0.0184(3) Uani 1 1 d .
H00A H 0.3362 0.3518 1.0078 0.028 Uiso 1 1 calc GR
H00C H 0.2434 0.4476 1.0390 0.028 Uiso 1 1 calc GR
H00D H 0.3832 0.4778 0.9742 0.028 Uiso 1 1 calc GR
C00I C 0.34280(17) 0.62269(15) 0.49839(14) 0.0177(3) Uani 1 1 d .
H00I H 0.4287 0.5866 0.5103 0.021 Uiso 1 1 calc R
C00J C 0.12496(16) 0.78627(16) 1.00511(13) 0.0181(3) Uani 1 1 d .
H00J H 0.0354 0.7945 0.9969 0.022 Uiso 1 1 calc R
C00K C 0.21696(15) 0.75594(14) 0.93377(12) 0.0135(3) Uani 1 1 d .
C00L C 0.58139(16) 0.69460(15) 0.56312(14) 0.0169(3) Uani 1 1 d .
H00L H 0.5359 0.7444 0.5023 0.020 Uiso 1 1 calc R
C00M C 0.71598(17) 0.67698(17) 0.55104(15) 0.0208(3) Uani 1 1 d .
H00M H 0.7624 0.7149 0.4819 0.025 Uiso 1 1 calc R
C00N C 0.09011(17) 0.72479(16) 0.46494(14) 0.0196(3) Uani 1 1 d .
H00N H 0.0037 0.7594 0.4535 0.023 Uiso 1 1 calc R
C00O C 0.78279(16) 0.60406(17) 0.63993(15) 0.0211(3) Uani 1 1 d .
H00O H 0.8747 0.5924 0.6312 0.025 Uiso 1 1 calc R
C00P C 0.34828(16) 0.74263(17) 0.94805(14) 0.0201(3) Uani 1 1 d .
H00P H 0.4117 0.7203 0.9012 0.024 Uiso 1 1 calc R
C00Q C 0.28410(19) 0.62413(16) 0.41414(15) 0.0223(3) Uani 1 1 d .
H00Q H 0.3309 0.5908 0.3675 0.027 Uiso 1 1 calc R
C00R C -0.11877(18) 0.99341(15) 0.74588(14) 0.0214(3) Uani 1 1 d .
H00R H -0.1329 1.0725 0.7371 0.026 Uiso 1 1 calc R
C00S C 0.15773(19) 0.67393(16) 0.39803(14) 0.0222(3) Uani 1 1 d .
H00S H 0.1173 0.6733 0.3413 0.027 Uiso 1 1 calc R
C00T C -0.19359(17) 0.83009(18) 0.73592(16) 0.0237(4) Uani 1 1 d .
H00T H -0.2585 0.7973 0.7203 0.028 Uiso 1 1 calc R
C00U C 0.31063(16) 0.89091(14) 0.66986(14) 0.0172(3) Uani 1 1 d .
H00U H 0.2699 0.9279 0.7198 0.021 Uiso 1 1 calc R
C00V C 0.16375(18) 0.80451(18) 1.08808(15) 0.0237(4) Uani 1 1 d .
H00V H 0.1006 0.8250 1.1363 0.028 Uiso 1 1 calc R
C00W C 0.29399(19) 0.79288(18) 1.10078(15) 0.0249(4) Uani 1 1 d .
H00W H 0.3202 0.8060 1.1572 0.030 Uiso 1 1 calc R
C00X C -0.21342(18) 0.94502(17) 0.72330(15) 0.0234(4) Uani 1 1 d .
H00X H -0.2921 0.9911 0.6991 0.028 Uiso 1 1 calc R
C00Y C 0.38626(18) 0.76196(18) 1.03065(16) 0.0247(4) Uani 1 1 d .
H00Y H 0.4757 0.7540 1.0392 0.030 Uiso 1 1 calc R
C00Z C 0.06670(16) 0.46069(15) 0.82616(17) 0.0216(3) Uani 1 1 d .
H00H H 0.0463 0.5097 0.7516 0.032 Uiso 1 1 calc GR
H00K H -0.0016 0.4769 0.8768 0.032 Uiso 1 1 calc GR
H00Z H 0.0723 0.3777 0.8403 0.032 Uiso 1 1 calc GR
C010 C 0.2641(2) 0.12964(18) 0.98116(16) 0.0298(4) Uani 1 1 d .
H01A H 0.3421 0.1033 1.0195 0.045 Uiso 1 1 calc GR
H01B H 0.2107 0.0643 1.0064 0.045 Uiso 1 1 calc GR
H01C H 0.2145 0.1943 0.9957 0.045 Uiso 1 1 calc GR
C011 C 0.2488(2) 0.95846(17) 0.56436(16) 0.0274(4) Uani 1 1 d .
H01D H 0.2868 0.9256 0.5124 0.041 Uiso 1 1 calc GR
H01E H 0.2645 1.0412 0.5343 0.041 Uiso 1 1 calc GR
H01F H 0.1553 0.9521 0.5783 0.041 Uiso 1 1 calc GR
C012 C 0.45514(18) 0.90391(17) 0.65351(18) 0.0261(4) Uani 1 1 d .
H01G H 0.4932 0.8550 0.7216 0.039 Uiso 1 1 calc GR
H01H H 0.4678 0.9862 0.6313 0.039 Uiso 1 1 calc GR
H01I H 0.4973 0.8789 0.5971 0.039 Uiso 1 1 calc GR

loop_
_atom_site_aniso_label
_atom_site_aniso_U_11
_atom_site_aniso_U_22
_atom_site_aniso_U_33
_atom_site_aniso_U_23
_atom_site_aniso_U_13
_atom_site_aniso_U_12
Cl01 0.01718(17) 0.01542(17) 0.01956(18) -0.00788(14) 0.00088(13) -0.00411(13)
P002 0.00990(16) 0.01245(17) 0.01069(17) -0.00541(14) -0.00103(13) -0.00195(13)
P03 0.00968(16) 0.01249(17) 0.01211(17) -0.00568(14) -0.00137(13) -0.00107(13)
Cl04 0.0234(2) 0.0376(3) 0.0232(2) -0.01267(19) -0.00445(16) -0.01321(18)
Al05 0.0163(2) 0.0181(2) 0.0195(2) -0.0108(2) -0.00235(18) -0.00233(18)
Al06 0.0134(2) 0.0210(2) 0.0137(2) -0.00124(19) -0.00281(17) -0.00681(18)
Cl07 0.0385(3) 0.0638(5) 0.1085(7) -0.0658(5) -0.0082(4) 0.0085(3)
N008 0.0133(6) 0.0124(6) 0.0121(6) -0.0062(5) 0.0010(4) -0.0034(4)
C009 0.0136(7) 0.0199(7) 0.0151(7) -0.0095(6) -0.0015(5) -0.0029(6)
C00A 0.0150(7) 0.0139(7) 0.0116(6) -0.0052(5) -0.0024(5) -0.0037(5)
C00B 0.0190(7) 0.0141(7) 0.0172(7) -0.0063(6) -0.0016(6) -0.0011(6)
C00C 0.0108(6) 0.0165(7) 0.0144(7) -0.0086(6) 0.0001(5) -0.0036(5)
C00D 0.0118(6) 0.0150(7) 0.0127(7) -0.0065(6) -0.0014(5) -0.0004(5)
C00E 0.0124(7) 0.0201(8) 0.0236(8) -0.0134(7) -0.0039(6) 0.0017(6)
C00F 0.0147(7) 0.0195(7) 0.0139(7) -0.0062(6) -0.0017(5) -0.0029(6)
C00G 0.0146(7) 0.0251(8) 0.0222(8) -0.0137(7) -0.0051(6) -0.0014(6)
C00H 0.0215(8) 0.0186(8) 0.0117(7) -0.0043(6) -0.0027(6) 0.0018(6)
C00I 0.0204(8) 0.0186(7) 0.0178(7) -0.0106(6) -0.0049(6) -0.0002(6)
C00J 0.0151(7) 0.0252(8) 0.0151(7) -0.0097(6) -0.0001(6) -0.0028(6)
C00K 0.0139(7) 0.0157(7) 0.0116(6) -0.0056(6) -0.0024(5) -0.0023(5)
C00L 0.0158(7) 0.0196(8) 0.0159(7) -0.0078(6) 0.0004(6) -0.0047(6)
C00M 0.0166(7) 0.0277(9) 0.0210(8) -0.0131(7) 0.0056(6) -0.0093(6)
C00N 0.0174(7) 0.0221(8) 0.0170(8) -0.0037(6) -0.0059(6) -0.0053(6)
C00O 0.0116(7) 0.0308(9) 0.0284(9) -0.0194(8) 0.0006(6) -0.0046(6)
C00P 0.0146(7) 0.0296(9) 0.0201(8) -0.0140(7) -0.0036(6) -0.0004(6)
C00Q 0.0297(9) 0.0239(8) 0.0190(8) -0.0134(7) -0.0042(7) -0.0037(7)
C00R 0.0264(9) 0.0157(7) 0.0171(8) -0.0048(6) -0.0029(6) 0.0058(6)
C00S 0.0290(9) 0.0242(9) 0.0158(8) -0.0070(7) -0.0080(7) -0.0079(7)
C00T 0.0141(7) 0.0337(10) 0.0299(9) -0.0199(8) -0.0085(7) 0.0055(7)
C00U 0.0196(7) 0.0149(7) 0.0183(8) -0.0079(6) 0.0022(6) -0.0068(6)
C00V 0.0241(9) 0.0352(10) 0.0161(8) -0.0157(7) 0.0001(6) -0.0023(7)
C00W 0.0286(9) 0.0336(10) 0.0189(8) -0.0151(8) -0.0065(7) -0.0048(7)
C00X 0.0202(8) 0.0296(9) 0.0186(8) -0.0112(7) -0.0078(6) 0.0113(7)
C00Y 0.0180(8) 0.0372(10) 0.0244(9) -0.0163(8) -0.0079(7) -0.0021(7)
C00Z 0.0130(7) 0.0157(7) 0.0360(10) -0.0100(7) -0.0041(7) -0.0025(6)
C010 0.0405(11) 0.0260(9) 0.0185(8) -0.0011(7) -0.0067(8) -0.0118(8)
C011 0.0396(11) 0.0172(8) 0.0204(8) -0.0005(7) -0.0048(8) -0.0098(7)
C012 0.0217(8) 0.0240(9) 0.0373(10) -0.0168(8) 0.0060(7) -0.0128(7)

loop_
_atom_type_symbol
_atom_type_description
_atom_type_scat_dispersion_real
_atom_type_scat_dispersion_imag
_atom_type_scat_source
C C 0.0033 0.0016 'International Tables Vol C Tables 4.2.6.8 and 6.1.1.4'
H H 0.0000 0.0000 'International Tables Vol C Tables 4.2.6.8 and 6.1.1.4'
Al Al 0.0645 0.0514 'International Tables Vol C Tables 4.2.6.8 and 6.1.1.4'
Cl Cl 0.1484 0.1585 'International Tables Vol C Tables 4.2.6.8 and 6.1.1.4'
N N 0.0061 0.0033 'International Tables Vol C Tables 4.2.6.8 and 6.1.1.4'
P P 0.1023 0.0942 'International Tables Vol C Tables 4.2.6.8 and 6.1.1.4'

loop_
_geom_angle_atom_site_label_1
_geom_angle_atom_site_label_2
_geom_angle_atom_site_label_3
_geom_angle
Al05 Cl01 Al06 114.73(2)
N008 P002 Al06 98.03(5)
N008 P002 C00A 111.41(7)
N008 P002 C00C 111.51(7)
C00A P002 Al06 109.93(5)
C00C P002 Al06 118.69(5)
C00C P002 C00A 107.12(7)
N008 P03 Al06 88.23(5)
N008 P03 C00D 106.84(7)
N008 P03 C00K 105.00(7)
C00D P03 Al06 127.33(5)
C00K P03 Al06 120.26(5)
C00K P03 C00D 104.35(7)
Cl04 Al05 Cl01 106.54(3)
Cl07 Al05 Cl01 100.67(3)
Cl07 Al05 Cl04 107.44(3)
C010 Al05 Cl01 108.49(7)
C010 Al05 Cl04 112.40(7)
C010 Al05 Cl07 119.97(8)
Cl01 Al06 P03 146.57(2)
P002 Al06 Cl01 82.17(2)
P002 Al06 P03 64.409(18)
C00H Al06 Cl01 100.41(6)
C00H Al06 P002 117.07(6)
C00H Al06 P03 94.38(6)
C00Z Al06 Cl01 94.60(6)
C00Z Al06 P002 116.35(6)
C00Z Al06 P03 100.72(6)
C00Z Al06 C00H 125.88(8)
P002 N008 P03 108.47(7)
C00U N008 P002 129.80(11)
C00U N008 P03 121.46(10)
C00C C009 H009 119.8
C00G C009 H009 119.8
C00G C009 C00C 120.33(15)
C00F C00A P002 118.70(12)
C00F C00A C00I 119.14(14)
C00I C00A P002 121.13(12)
C00D C00B H00B 120.0
C00R C00B H00B 120.0
C00R C00B C00D 119.97(16)
C009 C00C P002 117.10(12)
C00L C00C P002 123.61(12)
C00L C00C C009 119.27(14)
C00B C00D P03 123.61(12)
C00B C00D C00E 119.15(15)
C00E C00D P03 117.21(12)
C00D C00E H00E 119.8
C00T C00E C00D 120.42(16)
C00T C00E H00E 119.8
C00A C00F H00F 119.9
C00N C00F C00A 120.20(15)
C00N C00F H00F 119.9
C009 C00G H00G 120.1
C00O C00G C009 119.82(16)
C00O C00G H00G 120.1
Al06 C00H H00A 109.5
Al06 C00H H00C 109.5
Al06 C00H H00D 109.5
H00A C00H H00C 109.5
H00A C00H H00D 109.5
H00C C00H H00D 109.5
C00A C00I H00I 119.9
C00Q C00I C00A 120.19(16)
C00Q C00I H00I 119.9
C00K C00J H00J 119.8
C00V C00J H00J 119.8
C00V C00J C00K 120.38(16)
C00J C00K P03 120.84(12)
C00J C00K C00P 119.00(15)
C00P C00K P03 119.73(12)
C00C C00L H00L 120.0
C00M C00L C00C 119.94(16)
C00M C00L H00L 120.0
C00L C00M H00M 119.9
C00O C00M C00L 120.18(16)
C00O C00M H00M 119.9
C00F C00N H00N 119.9
C00F C00N C00S 120.26(16)
C00S C00N H00N 119.9
C00G C00O C00M 120.46(16)
C00G C00O H00O 119.8
C00M C00O H00O 119.8
C00K C00P H00P 119.9
C00Y C00P C00K 120.24(16)
C00Y C00P H00P 119.9
C00I C00Q H00Q 119.9
C00S C00Q C00I 120.26(17)
C00S C00Q H00Q 119.9
C00B C00R H00R 119.9
C00X C00R C00B 120.26(16)
C00X C00R H00R 119.9
C00N C00S H00S 120.0
C00Q C00S C00N 119.91(16)
C00Q C00S H00S 120.0
C00E C00T H00T 120.0
C00X C00T C00E 120.01(17)
C00X C00T H00T 120.0
N008 C00U H00U 106.7
N008 C00U C011 112.45(14)
N008 C00U C012 112.49(14)
C011 C00U H00U 106.7
C011 C00U C012 111.47(15)
C012 C00U H00U 106.7
C00J C00V H00V 119.8
C00W C00V C00J 120.33(16)
C00W C00V H00V 119.8
C00V C00W H00W 120.1
C00V C00W C00Y 119.73(16)
C00Y C00W H00W 120.1
C00R C00X H00X 119.9
C00T C00X C00R 120.18(16)
C00T C00X H00X 119.9
C00P C00Y C00W 120.32(17)
C00P C00Y H00Y 119.8
C00W C00Y H00Y 119.8
Al06 C00Z H00H 109.5
Al06 C00Z H00K 109.5
Al06 C00Z H00Z 109.5
H00H C00Z H00K 109.5
H00H C00Z H00Z 109.5
H00K C00Z H00Z 109.5
Al05 C010 H01A 109.5
Al05 C010 H01B 109.5
Al05 C010 H01C 109.5
H01A C010 H01B 109.5
H01A C010 H01C 109.5
H01B C010 H01C 109.5
C00U C011 H01D 109.5
C00U C011 H01E 109.5
C00U C011 H01F 109.5
H01D C011 H01E 109.5
H01D C011 H01F 109.5
H01E C011 H01F 109.5
C00U C012 H01G 109.5
C00U C012 H01H 109.5
C00U C012 H01I 109.5
H01G C012 H01H 109.5
H01G C012 H01I 109.5
H01H C012 H01I 109.5

loop_
_geom_bond_atom_site_label_1
_geom_bond_atom_site_label_2
_geom_bond_distance
Cl01 Al05 2.2584(6)
Cl01 Al06 2.5511(7)
P002 Al06 2.4570(6)
P002 N008 1.6925(14)
P002 C00A 1.8134(16)
P002 C00C 1.8105(16)
P03 Al06 2.7199(7)
P03 N008 1.7187(14)
P03 C00D 1.8183(16)
P03 C00K 1.8143(16)
Cl04 Al05 2.1656(7)
Al05 Cl07 2.1105(8)
Al05 C010 1.939(2)
Al06 C00H 1.9657(17)
Al06 C00Z 1.9569(17)
N008 C00U 1.503(2)
C009 H009 0.9500
C009 C00C 1.401(2)
C009 C00G 1.394(2)
C00A C00F 1.399(2)
C00A C00I 1.401(2)
C00B H00B 0.9500
C00B C00D 1.398(2)
C00B C00R 1.394(2)
C00C C00L 1.400(2)
C00D C00E 1.398(2)
C00E H00E 0.9500
C00E C00T 1.394(2)
C00F H00F 0.9500
C00F C00N 1.390(2)
C00G H00G 0.9500
C00G C00O 1.381(3)
C00H H00A 0.9800
C00H H00C 0.9800
C00H H00D 0.9800
C00I H00I 0.9500
C00I C00Q 1.391(2)
C00J H00J 0.9500
C00J C00K 1.397(2)
C00J C00V 1.391(2)
C00K C00P 1.399(2)
C00L H00L 0.9500
C00L C00M 1.391(2)
C00M H00M 0.9500
C00M C00O 1.390(3)
C00N H00N 0.9500
C00N C00S 1.390(3)
C00O H00O 0.9500
C00P H00P 0.9500
C00P C00Y 1.391(2)
C00Q H00Q 0.9500
C00Q C00S 1.386(3)
C00R H00R 0.9500
C00R C00X 1.388(3)
C00S H00S 0.9500
C00T H00T 0.9500
C00T C00X 1.380(3)
C00U H00U 1.0000
C00U C011 1.520(3)
C00U C012 1.524(2)
C00V H00V 0.9500
C00V C00W 1.385(3)
C00W H00W 0.9500
C00W C00Y 1.391(3)
C00X H00X 0.9500
C00Y H00Y 0.9500
C00Z H00H 0.9800
C00Z H00K 0.9800
C00Z H00Z 0.9800
C010 H01A 0.9800
C010 H01B 0.9800
C010 H01C 0.9800
C011 H01D 0.9800
C011 H01E 0.9800
C011 H01F 0.9800
C012 H01G 0.9800
C012 H01H 0.9800
C012 H01I 0.9800

loop_
_geom_torsion_atom_site_label_1
_geom_torsion_atom_site_label_2
_geom_torsion_atom_site_label_3
_geom_torsion_atom_site_label_4
_geom_torsion
P002 N008 C00U C011 70.96(19)
P002 N008 C00U C012 -55.9(2)
P002 C00A C00F C00N -168.90(13)
P002 C00A C00I C00Q 169.48(14)
P002 C00C C00L C00M -178.46(13)
P03 N008 C00U C011 -102.38(16)
P03 N008 C00U C012 130.77(14)
P03 C00D C00E C00T -177.49(14)
P03 C00K C00P C00Y -173.94(15)
Al06 P002 N008 P03 -8.94(7)
Al06 P002 N008 C00U 177.05(13)
Al06 P002 C00A C00F 70.56(13)
Al06 P002 C00A C00I -97.77(13)
Al06 P002 C00C C009 -22.62(14)
Al06 P002 C00C C00L 155.75(12)
Al06 P03 N008 P002 7.99(6)
Al06 P03 N008 C00U -177.40(12)
Al06 P03 C00D C00B -174.20(11)
Al06 P03 C00D C00E 3.83(16)
Al06 P03 C00K C00J -115.69(13)
Al06 P03 C00K C00P 56.68(15)
N008 P002 C00A C00F -37.00(15)
N008 P002 C00A C00I 154.67(13)
N008 P002 C00C C009 90.13(13)
N008 P002 C00C C00L -91.49(14)
N008 P03 C00D C00B -73.23(15)
N008 P03 C00D C00E 104.80(13)
N008 P03 C00K C00J 147.46(14)
N008 P03 C00K C00P -40.17(15)
C009 C00C C00L C00M -0.1(2)
C009 C00G C00O C00M 0.1(3)
C00A P002 N008 P03 106.21(8)
C00A P002 N008 C00U -67.79(15)
C00A P002 C00C C009 -147.73(12)
C00A P002 C00C C00L 30.64(16)
C00A C00F C00N C00S -0.1(3)
C00A C00I C00Q C00S -1.7(3)
C00B C00D C00E C00T 0.6(3)
C00B C00R C00X C00T 0.0(3)
C00C P002 N008 P03 -134.16(8)
C00C P002 N008 C00U 51.84(16)
C00C P002 C00A C00F -159.20(13)
C00C P002 C00A C00I 32.47(15)
C00C C009 C00G C00O -0.2(2)
C00C C00L C00M C00O 0.0(3)
C00D P03 N008 P002 -120.66(8)
C00D P03 N008 C00U 53.95(13)
C00D P03 C00K C00J 35.24(15)
C00D P03 C00K C00P -152.39(14)
C00D C00B C00R C00X 0.2(3)
C00D C00E C00T C00X -0.4(3)
C00E C00T C00X C00R 0.1(3)
C00F C00A C00I C00Q 1.2(3)
C00F C00N C00S C00Q -0.4(3)
C00G C009 C00C P002 178.65(13)
C00G C009 C00C C00L 0.2(2)
C00I C00A C00F C00N -0.3(2)
C00I C00Q C00S C00N 1.3(3)
C00J C00K C00P C00Y -1.4(3)
C00J C00V C00W C00Y -0.5(3)
C00K P03 N008 P002 128.90(8)
C00K P03 N008 C00U -56.49(13)
C00K P03 C00D C00B 37.66(15)
C00K P03 C00D C00E -144.31(13)
C00K C00J C00V C00W 0.0(3)
C00K C00P C00Y C00W 1.0(3)
C00L C00M C00O C00G 0.0(3)
C00R C00B C00D P03 177.48(13)
C00R C00B C00D C00E -0.5(2)
C00V C00J C00K P03 173.33(14)
C00V C00J C00K C00P 0.9(3)
C00V C00W C00Y C00P -0.1(3)
